data_7021464
loop_
_publ_author_name
'Reiner, Thomas'
'Jantke, Dominik'
'Miao, Xiao-He'
'Marziale, Alexander N.'
'Kiefer, Florian J.'
'Eppinger, J\"org'

_publ_section_title
;
 Phenylalanine - a biogenic ligand with flexible \h(6)- and
 \h(6):\k(1)-coordination at ruthenium(ii) centres.
;
_journal_issue 24
_journal_name_full 'Dalton transactions (Cambridge, England : 2003)'
_journal_page_first 8692
_journal_page_last 8703
_journal_paper_doi 10.1039/c3dt50589h
_journal_volume 42
_journal_year 2013
_chemical_formula_sum 'C22 H35 N3 O6 Ru S3'
_chemical_formula_weight 633.77
_chemical_name_systematic
;
?
;
_space_group_IT_number 1
_symmetry_space_group_name_Hall 'P 1'
_symmetry_space_group_name_H-M 'P 1'
_atom_sites_solution_hydrogens geom
_atom_sites_solution_primary direct
_atom_sites_solution_secondary difmap
_audit_creation_method SHELXL-97
_cell_angle_alpha 103.591(8)
_cell_angle_beta 111.663(9)
_cell_angle_gamma 108.650(8)
_cell_formula_units_Z 2
_cell_length_a 10.3903(10)
_cell_length_b 12.1363(9)
_cell_length_c 12.9158(13)
_cell_measurement_temperature 150(2)
_cell_measurement_theta_max 25.30
_cell_measurement_theta_min 3.16
_cell_volume 1313.9(3)
_computing_cell_refinement
;
CrysAlis RED, Oxford Diffraction Ltd.,
Version 1.171.28.4 (release 11-11-2005 CrysAlis171 .NET)
;
_computing_data_collection
;
CrysAlis CCD, Oxford Diffraction Ltd.,
Version 1.171.28.4 (release 11-11-2005 CrysAlis171 .NET)
;
_computing_data_reduction
;
CrysAlis RED, Oxford Diffraction Ltd.,
Version 1.171.28.4 (release 11-11-2005 CrysAlis171 .NET)
;
_computing_structure_refinement 'SHELXL-97 (Sheldrick, 1997)'
_computing_structure_solution 'SHELXS-97 (Sheldrick, 1997)'
_diffrn_ambient_temperature 150(2)
_diffrn_measured_fraction_theta_full 0.997
_diffrn_measured_fraction_theta_max 0.997
_diffrn_radiation_monochromator graphite
_diffrn_radiation_source 'fine-focus sealed tube'
_diffrn_radiation_type MoK\a
_diffrn_radiation_wavelength 0.71073
_diffrn_reflns_av_R_equivalents 0.0000
_diffrn_reflns_av_sigmaI/netI 0.0641
_diffrn_reflns_limit_h_max 12
_diffrn_reflns_limit_h_min -12
_diffrn_reflns_limit_k_max 10
_diffrn_reflns_limit_k_min -14
_diffrn_reflns_limit_l_max 15
_diffrn_reflns_limit_l_min -15
_diffrn_reflns_number 8468
_diffrn_reflns_theta_full 25.30
_diffrn_reflns_theta_max 25.30
_diffrn_reflns_theta_min 3.16
_exptl_absorpt_coefficient_mu 0.877
_exptl_absorpt_correction_T_max 0.976
_exptl_absorpt_correction_T_min 0.953
_exptl_absorpt_correction_type multi-scan
_exptl_absorpt_process_details
;
CrysAlis RED, Oxford Diffraction Ltd.,
Version 1.171.28.4 (release 11-11-2005 CrysAlis171 .NET)
Empirical absorption correction using spherical harmonics,
implemented in SCALE3 ABSPACK scaling algorithm.
;
_exptl_crystal_colour orange
_exptl_crystal_density_diffrn 1.602
_exptl_crystal_density_method 'not measured'
_exptl_crystal_description cube
_exptl_crystal_F_000 654
_exptl_crystal_size_max 0.15
_exptl_crystal_size_mid 0.11
_exptl_crystal_size_min 0.09
_refine_diff_density_max 0.947
_refine_diff_density_min -0.594
_refine_diff_density_rms 0.102
_refine_ls_abs_structure_details 'Flack H D (1983), Acta Cryst. A39, 876-881'
_refine_ls_abs_structure_Flack 0.02(4)
_refine_ls_extinction_method none
_refine_ls_goodness_of_fit_ref 1.005
_refine_ls_hydrogen_treatment none
_refine_ls_matrix_type full
_refine_ls_number_parameters 636
_refine_ls_number_reflns 8468
_refine_ls_number_restraints 3
_refine_ls_restrained_S_all 1.005
_refine_ls_R_factor_all 0.0517
_refine_ls_R_factor_gt 0.0403
_refine_ls_shift/su_max 0.004
_refine_ls_shift/su_mean 0.000
_refine_ls_structure_factor_coef Fsqd
_refine_ls_weighting_details 'calc w=1/[\s^2^(Fo^2^)+(0.0493P)^2^+0.0000P] where P=(Fo^2^+2Fc^2^)/3'
_refine_ls_weighting_scheme calc
_refine_ls_wR_factor_gt 0.0899
_refine_ls_wR_factor_ref 0.0960
_reflns_number_gt 6824
_reflns_number_total 8468
_reflns_threshold_expression >2sigma(I)
_cod_data_source_file c3dt50589h.txt
_cod_data_source_block ruala_pub
_cod_depositor_comments
;
The following automatic conversions were performed:

'_exptl_absorpt_correction_type' value 'multi scan' changed to
'multi-scan' according to
/home/saulius/struct/CIF-dictionaries/cif_core.dic dictionary named
'cif_core.dic' version 2.4.2 from 2011-04-26.

Automatic conversion script
Id: cif_fix_values 1891 2012-01-12 08:04:46Z andrius 
;
_cod_original_cell_volume 1313.9(2)
_cod_original_sg_symbol_H-M P1
_cod_database_code 7021464

loop_
_symmetry_equiv_pos_as_xyz
'x, y, z'

loop_
_atom_site_label
_atom_site_type_symbol
_atom_site_fract_x
_atom_site_fract_y
_atom_site_fract_z
_atom_site_U_iso_or_equiv
_atom_site_adp_type
_atom_site_occupancy
_atom_site_symmetry_multiplicity
_atom_site_calc_flag
_atom_site_refinement_flags
C1 C 0.7051(14) 0.3135(11) 0.8737(10) 0.026(3) Uani 1 1 d .
C2 C 0.5455(14) 0.2702(11) 0.8004(11) 0.022(2) Uani 1 1 d .
H2 H 0.4746 0.2332 0.8267 0.027 Uiso 1 1 calc R
C3 C 0.4906(12) 0.2816(10) 0.6889(10) 0.020(2) Uani 1 1 d .
H3 H 0.3824 0.2473 0.6365 0.024 Uiso 1 1 calc R
C4 C 0.5968(16) 0.3437(12) 0.6559(12) 0.035(3) Uani 1 1 d .
H4 H 0.5605 0.3508 0.5798 0.042 Uiso 1 1 calc R
C5 C 0.7553(13) 0.3955(10) 0.7329(11) 0.025(3) Uani 1 1 d .
H5 H 0.8267 0.4374 0.7091 0.030 Uiso 1 1 calc R
C6 C 0.8096(13) 0.3859(11) 0.8449(10) 0.025(3) Uani 1 1 d .
H6 H 0.9174 0.4286 0.9012 0.030 Uiso 1 1 calc R
C7 C 0.7526(10) 0.2643(8) 0.9728(8) 0.027(2) Uani 1 1 d .
H7B H 0.8317 0.3359 1.0518 0.032 Uiso 1 1 calc R
H7A H 0.6616 0.2182 0.9809 0.032 Uiso 1 1 calc R
C8 C 0.8183(9) 0.1757(7) 0.9372(7) 0.0258(18) Uani 1 1 d .
H8 H 0.9221 0.2291 0.9484 0.031 Uiso 1 1 calc R
C9 C 0.8421(11) 0.1036(11) 1.0168(9) 0.018(2) Uani 1 1 d .
C10 C 0.4992(13) -0.0282(11) 0.4682(11) 0.028(3) Uani 1 1 d .
H10B H 0.4768 0.0094 0.4075 0.034 Uiso 1 1 calc R
H10A H 0.4329 -0.1211 0.4257 0.034 Uiso 1 1 calc R
C11 C 0.6657(13) -0.0015(11) 0.5229(11) 0.026(3) Uiso 1 1 d .
H11A H 0.6858 -0.0531 0.5703 0.032 Uiso 1 1 calc R
H11B H 0.6962 -0.0198 0.4591 0.032 Uiso 1 1 calc R
C12 C 1.0445(13) 0.1564(10) 0.7125(10) 0.020(3) Uani 1 1 d .
C13 C 1.0868(13) 0.0685(12) 0.6640(11) 0.027(3) Uani 1 1 d .
H13 H 1.0493 0.0315 0.5789 0.033 Uiso 1 1 calc R
C14 C 1.1864(13) 0.0357(10) 0.7435(10) 0.026(3) Uani 1 1 d .
H14 H 1.2215 -0.0201 0.7113 0.031 Uiso 1 1 calc R
C15 C 1.2339(13) 0.0788(12) 0.8619(12) 0.031(3) Uani 1 1 d .
C16 C 1.1836(14) 0.1651(11) 0.9062(11) 0.031(3) Uani 1 1 d .
H16 H 1.2141 0.1965 0.9904 0.038 Uiso 1 1 calc R
C17 C 1.0965(13) 0.2044(12) 0.8365(11) 0.026(3) Uani 1 1 d .
H17 H 1.0694 0.2656 0.8713 0.031 Uiso 1 1 calc R
C18 C 1.3407(15) 0.0422(13) 0.9469(14) 0.048(4) Uani 1 1 d .
H18A H 1.3955 0.0111 0.9091 0.071 Uiso 1 1 calc R
H18B H 1.2798 -0.0248 0.9635 0.071 Uiso 1 1 calc R
H18C H 1.4162 0.1165 1.0233 0.071 Uiso 1 1 calc R
C19 C 0.4553(13) 0.5354(10) 0.7974(11) 0.024(3) Uani 1 1 d .
C20 C 0.6190(14) 0.5854(11) 0.8617(11) 0.026(3) Uani 1 1 d .
H20 H 0.6789 0.6217 0.8271 0.031 Uiso 1 1 calc R
C21 C 0.6923(14) 0.5822(10) 0.9727(11) 0.029(3) Uani 1 1 d .
H21 H 0.8024 0.6200 1.0149 0.035 Uiso 1 1 calc R
C22 C 0.6072(12) 0.5229(11) 1.0286(11) 0.020(2) Uiso 1 1 d .
H22 H 0.6584 0.5193 1.1049 0.024 Uiso 1 1 calc R
C23 C 0.4435(13) 0.4708(10) 0.9624(11) 0.026(3) Uani 1 1 d .
H23 H 0.3834 0.4310 0.9952 0.031 Uiso 1 1 calc R
C24 C 0.3658(13) 0.4762(10) 0.8478(11) 0.023(2) Uani 1 1 d .
H24 H 0.2559 0.4409 0.8056 0.027 Uiso 1 1 calc R
C25 C 0.3748(10) 0.5704(8) 0.6990(8) 0.028(2) Uani 1 1 d .
H25A H 0.2629 0.5354 0.6743 0.034 Uiso 1 1 calc R
H25B H 0.3860 0.5353 0.6272 0.034 Uiso 1 1 calc R
C26 C 0.4480(11) 0.7160(7) 0.7471(7) 0.0308(18) Uani 1 1 d .
H26 H 0.5532 0.7444 0.7535 0.037 Uiso 1 1 calc R
C27 C 0.3618(19) 0.7713(13) 0.6640(13) 0.056(4) Uani 1 1 d .
C28 C 0.6932(11) 0.8938(11) 1.2129(10) 0.027(3) Uani 1 1 d .
H28A H 0.7603 0.9865 1.2576 0.032 Uiso 1 1 calc R
H28B H 0.7101 0.8534 1.2717 0.032 Uiso 1 1 calc R
C29 C 0.5265(12) 0.8663(11) 1.1491(10) 0.023(3) Uani 1 1 d .
H29A H 0.4936 0.8935 1.2094 0.028 Uiso 1 1 calc R
H29B H 0.5123 0.9137 1.0964 0.028 Uiso 1 1 calc R
C30 C 0.1441(13) 0.7073(11) 0.9620(11) 0.025(3) Uani 1 1 d .
C31 C 0.1088(13) 0.6669(11) 0.8426(11) 0.024(3) Uani 1 1 d .
H31 H 0.1512 0.6161 0.8134 0.029 Uiso 1 1 calc R
C32 C 0.0072(13) 0.7015(12) 0.7611(11) 0.031(3) Uani 1 1 d .
H32 H -0.0181 0.6731 0.6779 0.038 Uiso 1 1 calc R
C33 C -0.0525(13) 0.7747(12) 0.8032(11) 0.027(3) Uani 1 1 d .
C34 C -0.0162(14) 0.8155(13) 0.9256(13) 0.042(4) Uani 1 1 d .
H34 H -0.0570 0.8678 0.9547 0.051 Uiso 1 1 calc R
C35 C 0.0787(13) 0.7807(11) 1.0053(11) 0.025(3) Uani 1 1 d .
H35 H 0.0993 0.8057 1.0874 0.029 Uiso 1 1 calc R
C36 C -0.1587(13) 0.8108(13) 0.7185(13) 0.047(4) Uani 1 1 d .
H36A H -0.1131 0.8424 0.6708 0.070 Uiso 1 1 calc R
H36B H -0.1730 0.8774 0.7657 0.070 Uiso 1 1 calc R
H36C H -0.2593 0.7363 0.6635 0.070 Uiso 1 1 calc R
C37 C 0.2066(16) 0.0941(11) 0.2593(12) 0.038(3) Uani 1 1 d .
H37A H 0.3138 0.1608 0.3108 0.057 Uiso 1 1 calc R
H37B H 0.1550 0.1120 0.1893 0.057 Uiso 1 1 calc R
H37C H 0.2067 0.0118 0.2306 0.057 Uiso 1 1 calc R
C38 C 0.1587(14) 0.2526(11) 0.4026(11) 0.032(3) Uani 1 1 d .
H38A H 0.1246 0.2718 0.4630 0.048 Uiso 1 1 calc R
H38B H 0.1094 0.2759 0.3362 0.048 Uiso 1 1 calc R
H38C H 0.2717 0.3010 0.4410 0.048 Uiso 1 1 calc R
C39 C 0.8000(16) 0.4363(11) 0.4519(11) 0.072(4) Uani 1 1 d .
H39A H 0.8975 0.4804 0.4523 0.108 Uiso 1 1 calc R
H39B H 0.8163 0.3921 0.5065 0.108 Uiso 1 1 calc R
H39C H 0.7656 0.4981 0.4797 0.108 Uiso 1 1 calc R
C40 C 0.6493(14) 0.4004(11) 0.2290(10) 0.040(3) Uani 1 1 d .
H40A H 0.6961 0.3821 0.1778 0.060 Uiso 1 1 calc R
H40B H 0.7063 0.4908 0.2830 0.060 Uiso 1 1 calc R
H40C H 0.5409 0.3793 0.1774 0.060 Uiso 1 1 calc R
C41 C 0.3130(13) 0.4232(10) 0.2278(10) 0.063(4) Uani 1 1 d .
H41A H 0.3805 0.3893 0.2112 0.094 Uiso 1 1 calc R
H41B H 0.2804 0.4632 0.1719 0.094 Uiso 1 1 calc R
H41C H 0.2213 0.3539 0.2163 0.094 Uiso 1 1 calc R
C42 C 0.5560(10) 0.6464(7) 0.3579(8) 0.063(3) Uani 1 1 d .
H42A H 0.6435 0.7078 0.4379 0.095 Uiso 1 1 calc R
H42B H 0.5095 0.6912 0.3140 0.095 Uiso 1 1 calc R
H42C H 0.5927 0.6008 0.3115 0.095 Uiso 1 1 calc R
C43 C 0.0421(14) 0.6018(11) 0.2834(11) 0.032(3) Uani 1 1 d .
H43A H -0.0689 0.5483 0.2498 0.048 Uiso 1 1 calc R
H43B H 0.1012 0.5876 0.3536 0.048 Uiso 1 1 calc R
H43C H 0.0728 0.5802 0.2212 0.048 Uiso 1 1 calc R
C44 C -0.0240(18) 0.7633(15) 0.4136(14) 0.055(4) Uani 1 1 d .
H44A H -0.0229 0.8462 0.4411 0.082 Uiso 1 1 calc R
H44B H 0.0249 0.7453 0.4842 0.082 Uiso 1 1 calc R
H44C H -0.1314 0.6974 0.3610 0.082 Uiso 1 1 calc R
N1 N 0.7161(10) 0.0910(9) 0.8047(8) 0.024(2) Uani 1 1 d .
H1A H 0.6288 0.0275 0.7941 0.036 Uiso 1 1 calc R
H1B H 0.7681 0.0537 0.7771 0.036 Uiso 1 1 calc R
N2 N 0.4616(10) 0.0246(8) 0.5623(8) 0.018(2) Uani 1 1 d .
H2A H 0.4371 -0.0330 0.5957 0.021 Uiso 1 1 calc R
H2B H 0.3763 0.0379 0.5270 0.021 Uiso 1 1 calc R
N4 N 0.4733(10) 0.7724(8) 0.8733(8) 0.016(2) Uani 1 1 d .
H34E H 0.3836 0.7735 0.8696 0.024 Uiso 1 1 calc R
H34F H 0.5498 0.8548 0.9118 0.024 Uiso 1 1 calc R
N3 N 0.7513(11) 0.1360(9) 0.6034(9) 0.020(2) Uani 1 1 d .
N5 N 0.7298(10) 0.8413(9) 1.1182(8) 0.021(2) Uani 1 1 d .
H5A H 0.8147 0.8274 1.1529 0.025 Uiso 1 1 calc R
H5B H 0.7547 0.8994 1.0855 0.025 Uiso 1 1 calc R
N6 N 0.4328(11) 0.7299(9) 1.0756(8) 0.019(2) Uani 1 1 d .
O1 O 0.7601(11) -0.0085(9) 0.9751(9) 0.062(3) Uani 1 1 d .
O2 O 0.9389(14) 0.1669(9) 1.1255(9) 0.083(3) Uani 1 1 d .
O3 O 0.9788(8) 0.3367(7) 0.6741(8) 0.028(2) Uani 1 1 d .
O4 O 0.9130(9) 0.1537(8) 0.4994(7) 0.0285(19) Uani 1 1 d .
O5 O 0.2229(11) 0.6942(10) 0.5766(10) 0.094(4) Uani 1 1 d .
O6 O 0.4148(9) 0.8857(8) 0.7032(8) 0.0354(19) Uani 1 1 d .
O7 O 0.2042(9) 0.5268(8) 0.9993(7) 0.028(2) Uani 1 1 d .
O8 O 0.2686(10) 0.7089(9) 1.1744(8) 0.035(2) Uani 1 1 d .
O9 O 0.1932(9) 0.0633(8) 0.4504(7) 0.0319(19) Uani 1 1 d .
O10 O 0.7749(14) 0.2680(15) 0.2759(11) 0.154(6) Uani 1 1 d .
O11 O 0.5049(10) 0.4843(9) 0.4598(7) 0.062(3) Uani 1 1 d .
O12 O -0.0141(9) 0.7789(8) 0.2196(7) 0.0317(19) Uani 1 1 d .
S1 S 0.9191(3) 0.2020(3) 0.6144(3) 0.0223(7) Uani 1 1 d .
S2 S 0.2677(3) 0.6633(3) 1.0600(3) 0.0230(7) Uani 1 1 d .
S3 S 0.1062(3) 0.0899(3) 0.3445(3) 0.0272(8) Uani 1 1 d .
S4 S 0.6565(3) 0.3243(3) 0.3020(2) 0.0594(6) Uani 1 1 d .
S5 S 0.4136(3) 0.5354(3) 0.3770(3) 0.0521(7) Uani 1 1 d .
S6 S 0.0811(3) 0.7651(3) 0.3301(3) 0.0284(8) Uani 1 1 d .
Ru1 Ru 0.64926(5) 0.19699(4) 0.70071(4) 0.0181(2) Uani 1 1 d .
Ru2 Ru 0.53865(5) 0.66683(4) 0.97629(4) 0.0174(2) Uani 1 1 d .

loop_
_atom_site_aniso_label
_atom_site_aniso_U_11
_atom_site_aniso_U_22
_atom_site_aniso_U_33
_atom_site_aniso_U_23
_atom_site_aniso_U_13
_atom_site_aniso_U_12
C1 0.038(6) 0.022(5) 0.014(5) 0.000(4) 0.016(5) 0.011(5)
C2 0.027(5) 0.018(5) 0.027(6) 0.003(4) 0.020(5) 0.013(4)
C3 0.015(5) 0.023(6) 0.021(5) 0.003(4) 0.005(4) 0.016(5)
C4 0.068(8) 0.017(4) 0.030(5) 0.014(4) 0.021(5) 0.030(5)
C5 0.036(6) 0.016(6) 0.045(7) 0.015(5) 0.037(6) 0.016(5)
C6 0.019(5) 0.022(6) 0.022(5) 0.000(4) -0.001(4) 0.013(4)
C7 0.034(5) 0.021(5) 0.018(4) 0.007(3) 0.011(4) 0.007(4)
C8 0.018(4) 0.030(4) 0.019(4) 0.010(3) 0.003(3) 0.006(4)
C9 0.011(4) 0.034(6) 0.007(5) 0.006(4) 0.005(4) 0.008(4)
C10 0.037(7) 0.022(7) 0.031(7) 0.011(6) 0.023(6) 0.012(6)
C12 0.017(6) 0.020(7) 0.024(7) 0.008(6) 0.015(5) 0.005(5)
C13 0.032(6) 0.034(6) 0.028(6) 0.017(5) 0.021(5) 0.019(5)
C14 0.022(5) 0.022(5) 0.033(6) 0.004(4) 0.016(5) 0.013(4)
C15 0.012(6) 0.025(6) 0.050(8) 0.018(6) 0.009(5) 0.007(5)
C16 0.038(7) 0.015(6) 0.029(6) 0.007(5) 0.015(5) -0.002(5)
C17 0.025(5) 0.022(6) 0.021(6) 0.004(5) 0.007(5) 0.007(5)
C18 0.043(8) 0.040(8) 0.067(9) 0.033(7) 0.022(7) 0.023(6)
C19 0.025(5) 0.012(5) 0.026(6) 0.006(4) 0.004(4) 0.008(4)
C20 0.033(6) 0.024(6) 0.032(6) 0.019(5) 0.022(5) 0.014(5)
C21 0.027(6) 0.018(6) 0.038(7) 0.007(5) 0.015(5) 0.008(5)
C23 0.031(6) 0.012(5) 0.034(6) 0.013(4) 0.012(5) 0.009(5)
C24 0.014(5) 0.010(5) 0.034(6) 0.001(4) 0.013(4) -0.001(4)
C25 0.037(5) 0.017(4) 0.022(4) 0.007(3) 0.008(4) 0.011(4)
C26 0.043(5) 0.025(4) 0.022(4) 0.009(3) 0.012(4) 0.016(4)
C27 0.096(11) 0.026(7) 0.041(8) 0.025(6) 0.014(7) 0.036(7)
C28 0.009(5) 0.034(7) 0.009(6) -0.007(5) -0.002(4) -0.002(5)
C29 0.016(4) 0.021(4) 0.021(4) -0.006(3) 0.009(3) 0.005(3)
C30 0.016(6) 0.027(7) 0.030(8) 0.011(6) 0.012(6) 0.005(6)
C31 0.020(5) 0.029(7) 0.029(7) 0.015(5) 0.013(5) 0.015(5)
C32 0.022(6) 0.048(8) 0.016(5) 0.015(6) 0.003(5) 0.012(6)
C33 0.023(6) 0.033(7) 0.030(6) 0.022(5) 0.014(5) 0.008(5)
C34 0.031(6) 0.059(8) 0.071(10) 0.050(8) 0.031(7) 0.033(6)
C35 0.025(5) 0.021(5) 0.035(6) 0.010(4) 0.022(5) 0.011(4)
C36 0.021(6) 0.067(9) 0.051(8) 0.044(7) 0.010(6) 0.014(6)
C37 0.072(10) 0.035(8) 0.033(7) 0.021(6) 0.042(7) 0.028(7)
C38 0.030(6) 0.039(7) 0.026(6) 0.022(5) 0.011(5) 0.010(5)
C39 0.121(12) 0.059(8) 0.047(7) 0.030(6) 0.029(8) 0.060(9)
C40 0.071(7) 0.038(5) 0.024(5) 0.026(4) 0.025(5) 0.028(5)
C41 0.061(7) 0.037(6) 0.048(6) 0.028(5) -0.001(5) -0.001(5)
C42 0.062(6) 0.032(5) 0.051(6) 0.036(4) -0.006(5) -0.005(4)
C43 0.031(6) 0.028(6) 0.042(7) 0.012(5) 0.023(5) 0.014(5)
C44 0.060(10) 0.062(11) 0.044(9) 0.014(8) 0.026(8) 0.033(9)
N1 0.022(6) 0.032(7) 0.013(5) 0.008(5) 0.005(4) 0.012(5)
N2 0.016(5) 0.019(5) 0.016(5) 0.003(4) 0.009(4) 0.006(4)
N4 0.014(5) 0.010(5) 0.029(6) 0.012(4) 0.013(4) 0.005(4)
N3 0.019(5) 0.012(5) 0.025(6) 0.011(4) 0.008(4) 0.003(4)
N5 0.019(5) 0.019(6) 0.022(5) 0.012(4) 0.005(4) 0.007(4)
N6 0.017(5) 0.025(6) 0.015(5) -0.001(4) 0.011(4) 0.010(4)
O1 0.056(6) 0.033(5) 0.056(6) 0.033(5) -0.005(4) -0.001(4)
O2 0.137(9) 0.048(5) 0.028(4) 0.020(4) 0.005(5) 0.040(6)
O3 0.014(4) 0.023(5) 0.040(5) 0.012(4) 0.011(4) 0.004(4)
O4 0.030(5) 0.038(5) 0.021(5) 0.013(4) 0.017(4) 0.013(4)
O5 0.057(6) 0.063(6) 0.079(8) 0.021(6) -0.028(5) 0.011(5)
O6 0.038(4) 0.024(4) 0.041(5) 0.015(3) 0.017(4) 0.011(3)
O7 0.031(5) 0.027(5) 0.034(5) 0.018(4) 0.018(4) 0.016(4)
O8 0.031(5) 0.060(6) 0.026(5) 0.023(5) 0.018(4) 0.025(5)
O9 0.029(4) 0.034(4) 0.029(4) 0.013(3) 0.007(3) 0.017(3)
O10 0.104(9) 0.299(19) 0.107(10) 0.132(12) 0.065(7) 0.093(11)
O11 0.061(5) 0.079(6) 0.028(4) 0.039(4) 0.013(3) 0.009(4)
O12 0.032(4) 0.041(4) 0.027(4) 0.017(3) 0.012(3) 0.023(3)
S1 0.0194(17) 0.028(2) 0.0220(17) 0.0128(16) 0.0095(14) 0.0120(15)
S2 0.0204(17) 0.029(2) 0.0238(17) 0.0128(16) 0.0142(14) 0.0099(15)
S3 0.0181(17) 0.0267(18) 0.0298(18) 0.0128(15) 0.0067(14) 0.0068(14)
S4 0.0587(16) 0.0739(17) 0.0546(15) 0.0364(14) 0.0268(12) 0.0332(13)
S5 0.0390(14) 0.0900(19) 0.0384(14) 0.0326(14) 0.0207(11) 0.0341(13)
S6 0.0242(18) 0.0287(19) 0.0212(17) 0.0078(14) 0.0043(14) 0.0090(14)
Ru1 0.0186(5) 0.0169(5) 0.0181(5) 0.0072(4) 0.0084(4) 0.0076(4)
Ru2 0.0168(5) 0.0170(5) 0.0188(5) 0.0082(4) 0.0087(4) 0.0073(4)

loop_
_atom_type_symbol
_atom_type_description
_atom_type_scat_dispersion_real
_atom_type_scat_dispersion_imag
_atom_type_scat_source
C C 0.0033 0.0016 'International Tables Vol C Tables 4.2.6.8 and 6.1.1.4'
H H 0.0000 0.0000 'International Tables Vol C Tables 4.2.6.8 and 6.1.1.4'
N N 0.0061 0.0033 'International Tables Vol C Tables 4.2.6.8 and 6.1.1.4'
O O 0.0106 0.0060 'International Tables Vol C Tables 4.2.6.8 and 6.1.1.4'
S S 0.1246 0.1234 'International Tables Vol C Tables 4.2.6.8 and 6.1.1.4'
Ru Ru -1.2594 0.8363 'International Tables Vol C Tables 4.2.6.8 and 6.1.1.4'

loop_
_geom_angle_atom_site_label_1
_geom_angle_atom_site_label_2
_geom_angle_atom_site_label_3
_geom_angle
C6 C1 C2 119.5(11)
C6 C1 C7 123.2(11)
C2 C1 C7 116.9(10)
C6 C1 Ru1 74.7(6)
C2 C1 Ru1 73.9(7)
C7 C1 Ru1 116.0(7)
C1 C2 C3 120.1(10)
C1 C2 Ru1 67.6(6)
C3 C2 Ru1 71.7(6)
C1 C2 H2 119.9
C3 C2 H2 120.0
Ru1 C2 H2 134.1
C4 C3 C2 119.0(11)
C4 C3 Ru1 70.5(6)
C2 C3 Ru1 70.8(6)
C4 C3 H3 120.5
C2 C3 H3 120.5
Ru1 C3 H3 130.8
C5 C4 C3 120.8(11)
C5 C4 Ru1 71.4(6)
C3 C4 Ru1 72.1(6)
C5 C4 H4 119.6
C3 C4 H4 119.6
Ru1 C4 H4 129.3
C4 C5 C6 120.0(10)
C4 C5 Ru1 71.2(6)
C6 C5 Ru1 72.0(7)
C4 C5 H5 120.0
C6 C5 H5 120.0
Ru1 C5 H5 129.2
C1 C6 C5 119.7(11)
C1 C6 Ru1 67.4(6)
C5 C6 Ru1 70.6(7)
C1 C6 H6 120.2
C5 C6 H6 120.2
Ru1 C6 H6 135.4
C8 C7 C1 107.9(7)
C8 C7 H7B 110.1
C1 C7 H7B 110.1
C8 C7 H7A 110.1
C1 C7 H7A 110.1
H7B C7 H7A 108.4
N1 C8 C9 113.1(8)
N1 C8 C7 108.9(7)
C9 C8 C7 112.2(7)
N1 C8 H8 107.5
C9 C8 H8 107.5
C7 C8 H8 107.5
O1 C9 O2 123.8(11)
O1 C9 C8 119.4(9)
O2 C9 C8 116.6(10)
N2 C10 C11 111.2(10)
N2 C10 H10B 109.4
C11 C10 H10B 109.4
N2 C10 H10A 109.4
C11 C10 H10A 109.4
H10B C10 H10A 108.0
N3 C11 C10 104.3(9)
N3 C11 H11A 110.9
C10 C11 H11A 110.9
N3 C11 H11B 110.9
C10 C11 H11B 110.9
H11A C11 H11B 108.9
C13 C12 C17 119.1(11)
C13 C12 S1 119.7(9)
C17 C12 S1 121.1(9)
C12 C13 C14 118.3(11)
C12 C13 H13 120.9
C14 C13 H13 120.9
C15 C14 C13 122.9(10)
C15 C14 H14 118.5
C13 C14 H14 118.5
C14 C15 C16 116.4(11)
C14 C15 C18 122.5(12)
C16 C15 C18 121.0(13)
C17 C16 C15 123.2(13)
C17 C16 H16 118.4
C15 C16 H16 118.4
C16 C17 C12 119.9(12)
C16 C17 H17 120.1
C12 C17 H17 120.1
C15 C18 H18A 109.5
C15 C18 H18B 109.5
H18A C18 H18B 109.5
C15 C18 H18C 109.5
H18A C18 H18C 109.5
H18B C18 H18C 109.5
C20 C19 C24 119.0(11)
C20 C19 C25 122.8(10)
C24 C19 C25 116.2(10)
C20 C19 Ru2 71.3(7)
C24 C19 Ru2 71.7(7)
C25 C19 Ru2 114.5(7)
C21 C20 C19 121.1(11)
C21 C20 Ru2 72.1(7)
C19 C20 Ru2 70.0(7)
C21 C20 H20 119.4
C19 C20 H20 119.4
Ru2 C20 H20 131.4
C20 C21 C22 122.3(11)
C20 C21 Ru2 70.9(7)
C22 C21 Ru2 73.4(7)
C20 C21 H21 118.8
C22 C21 H21 118.8
Ru2 C21 H21 129.4
C23 C22 C21 116.0(11)
C23 C22 Ru2 69.8(6)
C21 C22 Ru2 67.9(6)
C23 C22 H22 122.0
C21 C22 H22 122.0
Ru2 C22 H22 132.9
C22 C23 C24 122.3(11)
C22 C23 Ru2 72.9(6)
C24 C23 Ru2 69.5(6)
C22 C23 H23 118.9
C24 C23 H23 118.9
Ru2 C23 H23 131.8
C23 C24 C19 119.2(11)
C23 C24 Ru2 72.3(7)
C19 C24 Ru2 69.4(6)
C23 C24 H24 120.4
C19 C24 H24 120.4
Ru2 C24 H24 130.4
C19 C25 C26 108.2(8)
C19 C25 H25A 110.1
C26 C25 H25A 110.1
C19 C25 H25B 110.1
C26 C25 H25B 110.1
H25A C25 H25B 108.4
N4 C26 C25 110.7(7)
N4 C26 C27 110.8(8)
C25 C26 C27 115.7(9)
N4 C26 H26 106.3
C25 C26 H26 106.3
C27 C26 H26 106.4
O6 C27 O5 124.4(12)
O6 C27 C26 116.2(12)
O5 C27 C26 117.1(11)
N5 C28 C29 106.7(9)
N5 C28 H28A 110.4
C29 C28 H28A 110.4
N5 C28 H28B 110.4
C29 C28 H28B 110.4
H28A C28 H28B 108.6
N6 C29 C28 108.7(9)
N6 C29 H29A 110.0
C28 C29 H29A 110.0
N6 C29 H29B 109.9
C28 C29 H29B 109.9
H29A C29 H29B 108.3
C31 C30 C35 120.3(11)
C31 C30 S2 119.1(9)
C35 C30 S2 120.6(9)
C30 C31 C32 119.8(11)
C30 C31 H31 120.1
C32 C31 H31 120.1
C33 C32 C31 120.0(11)
C33 C32 H32 120.0
C31 C32 H32 120.0
C32 C33 C34 119.9(10)
C32 C33 C36 120.2(11)
C34 C33 C36 119.9(11)
C35 C34 C33 121.0(12)
C35 C34 H34 119.5
C33 C34 H34 119.5
C34 C35 C30 118.9(12)
C34 C35 H35 120.5
C30 C35 H35 120.5
C33 C36 H36A 109.5
C33 C36 H36B 109.5
H36A C36 H36B 109.5
C33 C36 H36C 109.5
H36A C36 H36C 109.5
H36B C36 H36C 109.5
S3 C37 H37A 109.5
S3 C37 H37B 109.5
H37A C37 H37B 109.5
S3 C37 H37C 109.5
H37A C37 H37C 109.5
H37B C37 H37C 109.5
S3 C38 H38A 109.5
S3 C38 H38B 109.5
H38A C38 H38B 109.5
S3 C38 H38C 109.5
H38A C38 H38C 109.5
H38B C38 H38C 109.5
S4 C39 H39A 109.5
S4 C39 H39B 109.5
H39A C39 H39B 109.5
S4 C39 H39C 109.5
H39A C39 H39C 109.5
H39B C39 H39C 109.5
S4 C40 H40A 109.5
S4 C40 H40B 109.5
H40A C40 H40B 109.5
S4 C40 H40C 109.5
H40A C40 H40C 109.5
H40B C40 H40C 109.5
S5 C41 H41A 109.5
S5 C41 H41B 109.5
H41A C41 H41B 109.5
S5 C41 H41C 109.5
H41A C41 H41C 109.5
H41B C41 H41C 109.5
S5 C42 H42A 109.5
S5 C42 H42B 109.5
H42A C42 H42B 109.5
S5 C42 H42C 109.5
H42A C42 H42C 109.5
H42B C42 H42C 109.5
S6 C43 H43A 109.5
S6 C43 H43B 109.5
H43A C43 H43B 109.5
S6 C43 H43C 109.5
H43A C43 H43C 109.5
H43B C43 H43C 109.5
S6 C44 H44A 109.5
S6 C44 H44B 109.5
H44A C44 H44B 109.5
S6 C44 H44C 109.5
H44A C44 H44C 109.5
H44B C44 H44C 109.5
C8 N1 Ru1 110.8(6)
C8 N1 H1A 109.5
Ru1 N1 H1A 109.5
C8 N1 H1B 109.5
Ru1 N1 H1B 109.5
H1A N1 H1B 108.1
C10 N2 Ru1 111.3(6)
C10 N2 H2A 109.4
Ru1 N2 H2A 109.4
C10 N2 H2B 109.4
Ru1 N2 H2B 109.4
H2A N2 H2B 108.0
C26 N4 Ru2 111.4(5)
C26 N4 H34E 109.3
Ru2 N4 H34E 109.3
C26 N4 H34F 109.3
Ru2 N4 H34F 109.3
H34E N4 H34F 108.0
C11 N3 S1 112.5(8)
C11 N3 Ru1 114.4(7)
S1 N3 Ru1 132.2(6)
C28 N5 Ru2 111.7(6)
C28 N5 H5A 109.3
Ru2 N5 H5A 109.3
C28 N5 H5B 109.3
Ru2 N5 H5B 109.3
H5A N5 H5B 107.9
C29 N6 S2 119.1(7)
C29 N6 Ru2 108.9(7)
S2 N6 Ru2 130.5(6)
O3 S1 O4 117.8(5)
O3 S1 N3 107.8(5)
O4 S1 N3 110.7(5)
O3 S1 C12 106.8(5)
O4 S1 C12 105.4(5)
N3 S1 C12 107.9(5)
O8 S2 O7 116.1(5)
O8 S2 N6 110.5(5)
O7 S2 N6 110.1(5)
O8 S2 C30 105.4(5)
O7 S2 C30 105.6(6)
N6 S2 C30 108.7(5)
O9 S3 C38 106.2(5)
O9 S3 C37 106.1(6)
C38 S3 C37 97.2(6)
C40 S4 O10 100.3(6)
C40 S4 C39 104.2(6)
O10 S4 C39 94.4(6)
O11 S5 C41 108.6(5)
O11 S5 C42 104.3(5)
C41 S5 C42 95.9(5)
O12 S6 C43 106.3(6)
O12 S6 C44 103.9(6)
C43 S6 C44 98.0(7)
N3 Ru1 C1 141.3(4)
N3 Ru1 N2 78.9(3)
C1 Ru1 N2 135.4(4)
N3 Ru1 N1 86.8(3)
C1 Ru1 N1 78.7(4)
N2 Ru1 N1 88.2(3)
N3 Ru1 C4 109.6(4)
C1 Ru1 C4 81.6(5)
N2 Ru1 C4 105.2(4)
N1 Ru1 C4 160.4(4)
N3 Ru1 C5 97.1(4)
C1 Ru1 C5 68.9(4)
N2 Ru1 C5 139.2(4)
N1 Ru1 C5 132.5(4)
C4 Ru1 C5 37.5(5)
N3 Ru1 C2 176.8(4)
C1 Ru1 C2 38.4(4)
N2 Ru1 C2 102.7(4)
N1 Ru1 C2 96.0(4)
C4 Ru1 C2 67.4(5)
C5 Ru1 C2 79.8(4)
N3 Ru1 C6 110.8(4)
C1 Ru1 C6 37.9(4)
N2 Ru1 C6 169.1(4)
N1 Ru1 C6 97.1(4)
C4 Ru1 C6 67.4(5)
C5 Ru1 C6 37.4(4)
C2 Ru1 C6 67.4(4)
N3 Ru1 C3 140.3(4)
C1 Ru1 C3 69.3(4)
N2 Ru1 C3 89.6(4)
N1 Ru1 C3 131.1(4)
C4 Ru1 C3 37.3(4)
C5 Ru1 C3 67.6(4)
C2 Ru1 C3 37.5(4)
C6 Ru1 C3 79.8(4)
N6 Ru2 C19 134.9(4)
N6 Ru2 N4 86.6(3)
C19 Ru2 N4 79.6(4)
N6 Ru2 N5 78.9(4)
C19 Ru2 N5 142.4(4)
N4 Ru2 N5 88.5(3)
N6 Ru2 C20 173.4(5)
C19 Ru2 C20 38.7(4)
N4 Ru2 C20 93.1(4)
N5 Ru2 C20 107.7(4)
N6 Ru2 C24 104.1(4)
C19 Ru2 C24 38.9(4)
N4 Ru2 C24 100.3(4)
N5 Ru2 C24 170.8(4)
C20 Ru2 C24 69.4(4)
N6 Ru2 C21 145.5(4)
C19 Ru2 C21 68.8(4)
N4 Ru2 C21 126.5(4)
N5 Ru2 C21 91.2(4)
C20 Ru2 C21 37.0(4)
C24 Ru2 C21 81.4(4)
N6 Ru2 C23 95.1(4)
C19 Ru2 C23 69.5(4)
N4 Ru2 C23 137.6(4)
N5 Ru2 C23 133.4(4)
C20 Ru2 C23 80.7(4)
C24 Ru2 C23 38.3(5)
C21 Ru2 C23 68.0(4)
N6 Ru2 C22 110.8(4)
C19 Ru2 C22 82.6(4)
N4 Ru2 C22 161.1(3)
N5 Ru2 C22 101.8(4)
C20 Ru2 C22 68.8(4)
C24 Ru2 C22 69.0(4)
C21 Ru2 C22 38.7(4)
C23 Ru2 C22 37.2(4)

loop_
_geom_bond_atom_site_label_1
_geom_bond_atom_site_label_2
_geom_bond_distance
C1 C6 1.389(17)
C1 C2 1.405(17)
C1 C7 1.523(14)
C1 Ru1 2.089(11)
C2 C3 1.398(16)
C2 Ru1 2.171(10)
C2 H2 0.9500
C3 C4 1.391(16)
C3 Ru1 2.183(9)
C3 H3 0.9500
C4 C5 1.390(17)
C4 Ru1 2.162(11)
C4 H4 0.9500
C5 C6 1.394(17)
C5 Ru1 2.164(11)
C5 H5 0.9500
C6 Ru1 2.182(11)
C6 H6 0.9500
C7 C8 1.517(12)
C7 H7B 0.9900
C7 H7A 0.9900
C8 N1 1.499(11)
C8 C9 1.503(13)
C8 H8 1.0000
C9 O1 1.201(13)
C9 O2 1.236(14)
C10 N2 1.479(13)
C10 C11 1.492(15)
C10 H10B 0.9900
C10 H10A 0.9900
C11 N3 1.486(15)
C11 H11A 0.9900
C11 H11B 0.9900
C12 C13 1.383(15)
C12 C17 1.385(16)
C12 S1 1.784(11)
C13 C14 1.399(16)
C13 H13 0.9500
C14 C15 1.325(17)
C14 H14 0.9500
C15 C16 1.410(16)
C15 C18 1.509(16)
C16 C17 1.316(16)
C16 H16 0.9500
C17 H17 0.9500
C18 H18A 0.9800
C18 H18B 0.9800
C18 H18C 0.9800
C19 C20 1.418(16)
C19 C24 1.430(16)
C19 C25 1.481(14)
C19 Ru2 2.131(12)
C20 C21 1.370(16)
C20 Ru2 2.149(12)
C20 H20 0.9500
C21 C22 1.460(15)
C21 Ru2 2.164(11)
C21 H21 0.9500
C22 C23 1.417(15)
C22 Ru2 2.239(11)
C22 H22 0.9500
C23 C24 1.430(17)
C23 Ru2 2.198(11)
C23 H23 0.9500
C24 Ru2 2.161(11)
C24 H24 0.9500
C25 C26 1.536(11)
C25 H25A 0.9900
C25 H25B 0.9900
C26 N4 1.497(11)
C26 C27 1.556(14)
C26 H26 1.0000
C27 O6 1.209(14)
C27 O5 1.292(17)
C28 N5 1.476(13)
C28 C29 1.496(14)
C28 H28A 0.9900
C28 H28B 0.9900
C29 N6 1.463(15)
C29 H29A 0.9900
C29 H29B 0.9900
C30 C31 1.366(16)
C30 C35 1.414(14)
C30 S2 1.758(12)
C31 C32 1.438(15)
C31 H31 0.9500
C32 C33 1.358(16)
C32 H32 0.9500
C33 C34 1.400(18)
C33 C36 1.500(16)
C34 C35 1.390(16)
C34 H34 0.9500
C35 H35 0.9500
C36 H36A 0.9800
C36 H36B 0.9800
C36 H36C 0.9800
C37 S3 1.774(10)
C37 H37A 0.9800
C37 H37B 0.9800
C37 H37C 0.9800
C38 S3 1.752(12)
C38 H38A 0.9800
C38 H38B 0.9800
C38 H38C 0.9800
C39 S4 1.776(12)
C39 H39A 0.9800
C39 H39B 0.9800
C39 H39C 0.9800
C40 S4 1.466(10)
C40 H40A 0.9800
C40 H40B 0.9800
C40 H40C 0.9800
C41 S5 1.741(12)
C41 H41A 0.9800
C41 H41B 0.9800
C41 H41C 0.9800
C42 S5 1.793(9)
C42 H42A 0.9800
C42 H42B 0.9800
C42 H42C 0.9800
C43 S6 1.788(12)
C43 H43A 0.9800
C43 H43B 0.9800
C43 H43C 0.9800
C44 S6 1.794(13)
C44 H44A 0.9800
C44 H44B 0.9800
C44 H44C 0.9800
N1 Ru1 2.154(8)
N1 H1A 0.9200
N1 H1B 0.9200
N2 Ru1 2.106(9)
N2 H2A 0.9200
N2 H2B 0.9200
N4 Ru2 2.135(8)
N4 H34E 0.9200
N4 H34F 0.9200
N3 S1 1.603(10)
N3 Ru1 2.074(9)
N5 Ru2 2.141(9)
N5 H5A 0.9200
N5 H5B 0.9200
N6 S2 1.555(10)
N6 Ru2 2.135(8)
O3 S1 1.434(8)
O4 S1 1.433(8)
O7 S2 1.450(8)
O8 S2 1.446(8)
O9 S3 1.508(8)
O10 S4 1.683(13)
O11 S5 1.538(9)
O12 S6 1.490(8)

loop_
_geom_torsion_atom_site_label_1
_geom_torsion_atom_site_label_2
_geom_torsion_atom_site_label_3
_geom_torsion_atom_site_label_4
_geom_torsion
C6 C1 C2 C3 10.5(17)
C7 C1 C2 C3 -162.3(9)
Ru1 C1 C2 C3 -50.9(10)
C6 C1 C2 Ru1 61.4(9)
C7 C1 C2 Ru1 -111.4(9)
C1 C2 C3 C4 -4.3(16)
Ru1 C2 C3 C4 -53.3(9)
C1 C2 C3 Ru1 49.1(10)
C2 C3 C4 C5 -0.8(16)
Ru1 C3 C4 C5 -54.3(10)
C2 C3 C4 Ru1 53.5(9)
C3 C4 C5 C6 -0.2(17)
Ru1 C4 C5 C6 -54.9(9)
C3 C4 C5 Ru1 54.7(10)
C2 C1 C6 C5 -11.6(16)
C7 C1 C6 C5 160.8(10)
Ru1 C1 C6 C5 49.4(9)
C2 C1 C6 Ru1 -61.0(10)
C7 C1 C6 Ru1 111.3(10)
C4 C5 C6 C1 6.5(16)
Ru1 C5 C6 C1 -48.1(9)
C4 C5 C6 Ru1 54.6(9)
C6 C1 C7 C8 -62.2(13)
C2 C1 C7 C8 110.4(10)
Ru1 C1 C7 C8 26.0(10)
C1 C7 C8 N1 -43.8(10)
C1 C7 C8 C9 -169.7(8)
N1 C8 C9 O1 -13.6(12)
C7 C8 C9 O1 110.0(11)
N1 C8 C9 O2 172.0(10)
C7 C8 C9 O2 -64.4(12)
N2 C10 C11 N3 -48.2(11)
C17 C12 C13 C14 -2.6(18)
S1 C12 C13 C14 179.5(8)
C12 C13 C14 C15 4.3(18)
C13 C14 C15 C16 -2.4(18)
C13 C14 C15 C18 179.7(11)
C14 C15 C16 C17 -1.2(19)
C18 C15 C16 C17 176.7(12)
C15 C16 C17 C12 3(2)
C13 C12 C17 C16 -0.8(18)
S1 C12 C17 C16 177.1(9)
C24 C19 C20 C21 -2.6(18)
C25 C19 C20 C21 160.5(11)
Ru2 C19 C20 C21 52.9(11)
C24 C19 C20 Ru2 -55.5(10)
C25 C19 C20 Ru2 107.6(11)
C19 C20 C21 C22 2.8(18)
Ru2 C20 C21 C22 54.8(10)
C19 C20 C21 Ru2 -52.0(10)
C20 C21 C22 C23 -1.4(16)
Ru2 C21 C22 C23 52.3(9)
C20 C21 C22 Ru2 -53.7(10)
C21 C22 C23 C24 -0.2(16)
Ru2 C22 C23 C24 51.1(10)
C21 C22 C23 Ru2 -51.3(9)
C22 C23 C24 C19 0.3(16)
Ru2 C23 C24 C19 53.0(9)
C22 C23 C24 Ru2 -52.7(10)
C20 C19 C24 C23 1.0(16)
C25 C19 C24 C23 -163.2(10)
Ru2 C19 C24 C23 -54.3(9)
C20 C19 C24 Ru2 55.3(10)
C25 C19 C24 Ru2 -108.9(9)
C20 C19 C25 C26 -51.5(14)
C24 C19 C25 C26 112.1(10)
Ru2 C19 C25 C26 31.3(10)
C19 C25 C26 N4 -43.5(10)
C19 C25 C26 C27 -170.6(10)
N4 C26 C27 O6 50.1(15)
C25 C26 C27 O6 177.1(11)
N4 C26 C27 O5 -113.2(13)
C25 C26 C27 O5 13.8(17)
N5 C28 C29 N6 55.0(11)
C35 C30 C31 C32 1.3(18)
S2 C30 C31 C32 179.7(9)
C30 C31 C32 C33 0.4(19)
C31 C32 C33 C34 -0.6(19)
C31 C32 C33 C36 -179.9(11)
C32 C33 C34 C35 -1.0(19)
C36 C33 C34 C35 178.3(11)
C33 C34 C35 C30 2.7(19)
C31 C30 C35 C34 -2.8(18)
S2 C30 C35 C34 178.9(9)
C9 C8 N1 Ru1 168.3(5)
C7 C8 N1 Ru1 42.9(8)
C11 C10 N2 Ru1 35.1(10)
C25 C26 N4 Ru2 36.1(8)
C27 C26 N4 Ru2 165.8(8)
C10 C11 N3 S1 -149.0(8)
C10 C11 N3 Ru1 40.9(10)
C29 C28 N5 Ru2 -36.8(10)
C28 C29 N6 S2 145.7(8)
C28 C29 N6 Ru2 -46.6(10)
C11 N3 S1 O3 169.3(7)
Ru1 N3 S1 O3 -22.9(8)
C11 N3 S1 O4 39.2(8)
Ru1 N3 S1 O4 -153.0(6)
C11 N3 S1 C12 -75.7(8)
Ru1 N3 S1 C12 92.1(7)
C13 C12 S1 O3 -138.5(10)
C17 C12 S1 O3 43.6(11)
C13 C12 S1 O4 -12.4(11)
C17 C12 S1 O4 169.7(9)
C13 C12 S1 N3 105.9(10)
C17 C12 S1 N3 -72.0(11)
C29 N6 S2 O8 -42.4(9)
Ru2 N6 S2 O8 153.1(6)
C29 N6 S2 O7 -171.9(8)
Ru2 N6 S2 O7 23.6(8)
C29 N6 S2 C30 72.9(10)
Ru2 N6 S2 C30 -91.7(8)
C31 C30 S2 O8 -174.2(9)
C35 C30 S2 O8 4.1(11)
C31 C30 S2 O7 -50.8(11)
C35 C30 S2 O7 127.5(10)
C31 C30 S2 N6 67.3(11)
C35 C30 S2 N6 -114.3(10)
C11 N3 Ru1 C1 137.7(8)
S1 N3 Ru1 C1 -29.9(10)
C11 N3 Ru1 N2 -18.5(7)
S1 N3 Ru1 N2 173.9(7)
C11 N3 Ru1 N1 70.2(7)
S1 N3 Ru1 N1 -97.4(7)
C11 N3 Ru1 C4 -120.9(8)
S1 N3 Ru1 C4 71.5(8)
C11 N3 Ru1 C5 -157.4(7)
S1 N3 Ru1 C5 35.0(7)
C11 N3 Ru1 C2 -138(8)
S1 N3 Ru1 C2 54(9)
C11 N3 Ru1 C6 166.6(7)
S1 N3 Ru1 C6 -1.0(8)
C11 N3 Ru1 C3 -94.1(8)
S1 N3 Ru1 C3 98.3(8)
C6 C1 Ru1 N3 47.3(10)
C2 C1 Ru1 N3 174.9(7)
C7 C1 Ru1 N3 -72.6(10)
C6 C1 Ru1 N2 -166.9(6)
C2 C1 Ru1 N2 -39.4(9)
C7 C1 Ru1 N2 73.2(10)
C6 C1 Ru1 N1 117.4(7)
C2 C1 Ru1 N1 -115.0(7)
C7 C1 Ru1 N1 -2.4(8)
C6 C1 Ru1 C4 -63.7(7)
C2 C1 Ru1 C4 63.9(7)
C7 C1 Ru1 C4 176.5(9)
C6 C1 Ru1 C5 -27.1(6)
C2 C1 Ru1 C5 100.5(7)
C7 C1 Ru1 C5 -147.0(9)
C6 C1 Ru1 C2 -127.6(10)
C7 C1 Ru1 C2 112.6(11)
C2 C1 Ru1 C6 127.6(10)
C7 C1 Ru1 C6 -119.8(12)
C6 C1 Ru1 C3 -100.2(7)
C2 C1 Ru1 C3 27.4(7)
C7 C1 Ru1 C3 139.9(9)
C10 N2 Ru1 N3 -9.1(7)
C10 N2 Ru1 C1 -168.1(7)
C10 N2 Ru1 N1 -96.2(7)
C10 N2 Ru1 C4 98.4(8)
C10 N2 Ru1 C5 79.0(8)
C10 N2 Ru1 C2 168.1(7)
C10 N2 Ru1 C6 145(2)
C10 N2 Ru1 C3 132.7(7)
C8 N1 Ru1 N3 121.7(6)
C8 N1 Ru1 C1 -22.3(6)
C8 N1 Ru1 N2 -159.4(6)
C8 N1 Ru1 C4 -25.5(17)
C8 N1 Ru1 C5 24.9(8)
C8 N1 Ru1 C2 -56.8(7)
C8 N1 Ru1 C6 11.1(7)
C8 N1 Ru1 C3 -71.5(8)
C5 C4 Ru1 N3 -75.7(7)
C3 C4 Ru1 N3 151.7(7)
C5 C4 Ru1 C1 66.0(7)
C3 C4 Ru1 C1 -66.6(7)
C5 C4 Ru1 N2 -159.1(7)
C3 C4 Ru1 N2 68.3(7)
C5 C4 Ru1 N1 69.2(16)
C3 C4 Ru1 N1 -63.3(17)
C3 C4 Ru1 C5 -132.6(11)
C5 C4 Ru1 C2 103.2(8)
C3 C4 Ru1 C2 -29.4(7)
C5 C4 Ru1 C6 29.4(7)
C3 C4 Ru1 C6 -103.2(8)
C5 C4 Ru1 C3 132.6(11)
C4 C5 Ru1 N3 113.0(7)
C6 C5 Ru1 N3 -115.2(6)
C4 C5 Ru1 C1 -104.3(8)
C6 C5 Ru1 C1 27.4(6)
C4 C5 Ru1 N2 31.7(9)
C6 C5 Ru1 N2 163.5(6)
C4 C5 Ru1 N1 -154.8(7)
C6 C5 Ru1 N1 -23.0(8)
C6 C5 Ru1 C4 131.8(10)
C4 C5 Ru1 C2 -65.9(7)
C6 C5 Ru1 C2 65.8(7)
C4 C5 Ru1 C6 -131.8(9)
C4 C5 Ru1 C3 -28.9(7)
C6 C5 Ru1 C3 102.9(7)
C1 C2 Ru1 N3 -88(8)
C3 C2 Ru1 N3 47(9)
C3 C2 Ru1 C1 135.0(10)
C1 C2 Ru1 N2 152.8(7)
C3 C2 Ru1 N2 -72.2(7)
C1 C2 Ru1 N1 63.4(7)
C3 C2 Ru1 N1 -161.6(7)
C1 C2 Ru1 C4 -105.8(8)
C3 C2 Ru1 C4 29.3(7)
C1 C2 Ru1 C5 -68.8(7)
C3 C2 Ru1 C5 66.3(7)
C1 C2 Ru1 C6 -31.8(7)
C3 C2 Ru1 C6 103.2(8)
C1 C2 Ru1 C3 -135.0(10)
C1 C6 Ru1 N3 -150.6(7)
C5 C6 Ru1 N3 73.8(6)
C5 C6 Ru1 C1 -135.6(10)
C1 C6 Ru1 N2 57(3)
C5 C6 Ru1 N2 -79(2)
C1 C6 Ru1 N1 -61.3(7)
C5 C6 Ru1 N1 163.1(6)
C1 C6 Ru1 C4 106.1(8)
C5 C6 Ru1 C4 -29.4(6)
C1 C6 Ru1 C5 135.6(10)
C1 C6 Ru1 C2 32.3(7)
C5 C6 Ru1 C2 -103.3(7)
C1 C6 Ru1 C3 69.3(7)
C5 C6 Ru1 C3 -66.3(6)
C4 C3 Ru1 N3 -44.4(10)
C2 C3 Ru1 N3 -176.3(7)
C4 C3 Ru1 C1 103.9(8)
C2 C3 Ru1 C1 -28.0(7)
C4 C3 Ru1 N2 -116.3(7)
C2 C3 Ru1 N2 111.8(7)
C4 C3 Ru1 N1 156.5(7)
C2 C3 Ru1 N1 24.6(9)
C2 C3 Ru1 C4 -131.9(11)
C4 C3 Ru1 C5 29.0(8)
C2 C3 Ru1 C5 -102.9(8)
C4 C3 Ru1 C2 131.9(11)
C4 C3 Ru1 C6 66.0(8)
C2 C3 Ru1 C6 -65.9(7)
C29 N6 Ru2 C19 -140.9(7)
S2 N6 Ru2 C19 24.8(10)
C29 N6 Ru2 N4 -69.2(7)
S2 N6 Ru2 N4 96.5(7)
C29 N6 Ru2 N5 20.0(7)
S2 N6 Ru2 N5 -174.3(8)
C29 N6 Ru2 C20 -157(3)
S2 N6 Ru2 C20 9(4)
C29 N6 Ru2 C24 -169.0(7)
S2 N6 Ru2 C24 -3.2(8)
C29 N6 Ru2 C21 95.6(9)
S2 N6 Ru2 C21 -98.6(9)
C29 N6 Ru2 C23 153.3(7)
S2 N6 Ru2 C23 -41.0(8)
C29 N6 Ru2 C22 118.5(7)
S2 N6 Ru2 C22 -75.8(8)
C20 C19 Ru2 N6 -177.1(7)
C24 C19 Ru2 N6 -46.6(9)
C25 C19 Ru2 N6 64.5(10)
C20 C19 Ru2 N4 108.4(7)
C24 C19 Ru2 N4 -121.0(7)
C25 C19 Ru2 N4 -9.9(7)
C20 C19 Ru2 N5 34.7(9)
C24 C19 Ru2 N5 165.3(7)
C25 C19 Ru2 N5 -83.7(9)
C24 C19 Ru2 C20 130.6(9)
C25 C19 Ru2 C20 -118.3(11)
C20 C19 Ru2 C24 -130.6(9)
C25 C19 Ru2 C24 111.1(11)
C20 C19 Ru2 C21 -27.6(6)
C24 C19 Ru2 C21 103.0(7)
C25 C19 Ru2 C21 -145.9(9)
C20 C19 Ru2 C23 -101.1(7)
C24 C19 Ru2 C23 29.5(7)
C25 C19 Ru2 C23 140.6(9)
C20 C19 Ru2 C22 -65.1(6)
C24 C19 Ru2 C22 65.5(7)
C25 C19 Ru2 C22 176.6(8)
C26 N4 Ru2 N6 -151.5(6)
C26 N4 Ru2 C19 -14.6(6)
C26 N4 Ru2 N5 129.5(6)
C26 N4 Ru2 C20 21.8(7)
C26 N4 Ru2 C24 -47.8(6)
C26 N4 Ru2 C21 39.1(8)
C26 N4 Ru2 C23 -57.8(8)
C26 N4 Ru2 C22 5.8(15)
C28 N5 Ru2 N6 9.8(7)
C28 N5 Ru2 C19 167.5(7)
C28 N5 Ru2 N4 96.6(7)
C28 N5 Ru2 C20 -170.6(7)
C28 N5 Ru2 C24 -100(3)
C28 N5 Ru2 C21 -136.9(8)
C28 N5 Ru2 C23 -76.6(9)
C28 N5 Ru2 C22 -99.4(7)
C21 C20 Ru2 N6 -116(4)
C19 C20 Ru2 N6 18(4)
C21 C20 Ru2 C19 -134.1(10)
C21 C20 Ru2 N4 156.7(7)
C19 C20 Ru2 N4 -69.2(7)
C21 C20 Ru2 N5 67.2(7)
C19 C20 Ru2 N5 -158.6(6)
C21 C20 Ru2 C24 -103.5(8)
C19 C20 Ru2 C24 30.6(6)
C19 C20 Ru2 C21 134.1(10)
C21 C20 Ru2 C23 -65.5(7)
C19 C20 Ru2 C23 68.6(6)
C21 C20 Ru2 C22 -28.9(7)
C19 C20 Ru2 C22 105.3(7)
C23 C24 Ru2 N6 -80.1(7)
C19 C24 Ru2 N6 148.0(6)
C23 C24 Ru2 C19 131.9(10)
C23 C24 Ru2 N4 -169.1(6)
C19 C24 Ru2 N4 59.0(7)
C23 C24 Ru2 N5 28(3)
C19 C24 Ru2 N5 -104(3)
C23 C24 Ru2 C20 101.4(7)
C19 C24 Ru2 C20 -30.5(6)
C23 C24 Ru2 C21 65.1(7)
C19 C24 Ru2 C21 -66.8(7)
C19 C24 Ru2 C23 -131.9(10)
C23 C24 Ru2 C22 27.1(6)
C19 C24 Ru2 C22 -104.8(7)
C20 C21 Ru2 N6 169.5(8)
C22 C21 Ru2 N6 35.5(10)
C20 C21 Ru2 C19 28.8(7)
C22 C21 Ru2 C19 -105.2(7)
C20 C21 Ru2 N4 -29.5(9)
C22 C21 Ru2 N4 -163.4(6)
C20 C21 Ru2 N5 -118.6(7)
C22 C21 Ru2 N5 107.5(7)
C22 C21 Ru2 C20 -133.9(11)
C20 C21 Ru2 C24 67.0(7)
C22 C21 Ru2 C24 -66.9(7)
C20 C21 Ru2 C23 104.3(8)
C22 C21 Ru2 C23 -29.6(7)
C20 C21 Ru2 C22 133.9(11)
C22 C23 Ru2 N6 -118.2(7)
C24 C23 Ru2 N6 106.5(7)
C22 C23 Ru2 C19 105.4(7)
C24 C23 Ru2 C19 -29.9(7)
C22 C23 Ru2 N4 151.3(6)
C24 C23 Ru2 N4 16.0(9)
C22 C23 Ru2 N5 -38.8(9)
C24 C23 Ru2 N5 -174.1(6)
C22 C23 Ru2 C20 66.9(7)
C24 C23 Ru2 C20 -68.4(7)
C22 C23 Ru2 C24 135.3(10)
C22 C23 Ru2 C21 30.7(7)
C24 C23 Ru2 C21 -104.6(8)
C24 C23 Ru2 C22 -135.3(10)
C23 C22 Ru2 N6 69.9(8)
C21 C22 Ru2 N6 -159.4(6)
C23 C22 Ru2 C19 -65.6(7)
C21 C22 Ru2 C19 65.2(7)
C23 C22 Ru2 N4 -85.8(13)
C21 C22 Ru2 N4 45.0(15)
C23 C22 Ru2 N5 152.3(7)
C21 C22 Ru2 N5 -76.9(7)
C23 C22 Ru2 C20 -103.0(8)
C21 C22 Ru2 C20 27.7(7)
C23 C22 Ru2 C24 -27.8(7)
C21 C22 Ru2 C24 103.0(7)
C23 C22 Ru2 C21 -130.8(10)
C21 C22 Ru2 C23 130.8(10)
